data_4309200
loop_
_publ_author_name
'Jari Konu'
'Markku Ahlgr\'en'
'Stephen M. Aucott'
'Tristram Chivers'
'Sophie H. Dale'
'Mark R. J. Elsegood'
'Kathryn E. Holmes'
'Sarah L. M. James'
'Paul F. Kelly'
'Risto S. Laitinen'

_publ_section_title
;
Synthetic Applications of (Me3SiNSN)2E (E = S, Se) in Chalcogen-Nitrogen
Chemistry: Formation and Structural Characterization of Cl2TeESN2 (E = S,
Se) and [PPh4]2[Pd2(\m-Se2N2S)X4] (X = Cl, Br)
;
_journal_name_full 'Inorganic Chemistry'
_journal_page_first 4992
_journal_page_last 5000
_journal_paper_doi 10.1021/ic050261f
_journal_volume 44
_journal_year 2005
_chemical_formula_sum 'C48 H40 Br4 N2 P2 Pd2 S Se2'
_chemical_formula_weight 1429.18
_chemical_name_systematic
;
 ?
;
_space_group_IT_number 14
_symmetry_cell_setting monoclinic
_symmetry_space_group_name_Hall '-P 2ybc'
_symmetry_space_group_name_H-M 'P 1 21/c 1'
_atom_sites_solution_hydrogens geom
_atom_sites_solution_primary direct
_atom_sites_solution_secondary difmap
_audit_creation_method SHELXL-97
_cell_angle_alpha 90.00
_cell_angle_beta 97.255(2)
_cell_angle_gamma 90.00
_cell_formula_units_Z 4
_cell_length_a 9.9248(4)
_cell_length_b 34.8896(13)
_cell_length_c 14.6325(6)
_cell_measurement_reflns_used 13614
_cell_measurement_temperature 150(2)
_cell_measurement_theta_max 28.44
_cell_measurement_theta_min 2.24
_cell_volume 5026.3(3)
_computing_cell_refinement 'Bruker SAINT'
_computing_data_collection 'Bruker SMART'
_computing_data_reduction 'Bruker SAINT'
_computing_molecular_graphics 'Bruker SHELXTL'
_computing_publication_material 'Bruker SHELXTL and local programs'
_computing_structure_refinement 'Bruker SHELXTL'
_computing_structure_solution 'Bruker SHELXTL'
_diffrn_ambient_temperature 150(2)
_diffrn_measured_fraction_theta_full 1.000
_diffrn_measured_fraction_theta_max 1.000
_diffrn_measurement_device_type 'Bruker SMART 1000 CCD diffractometer'
_diffrn_measurement_method '\w rotation with narrow frames'
_diffrn_radiation_monochromator graphite
_diffrn_radiation_source 'sealed tube'
_diffrn_radiation_type MoK\a
_diffrn_radiation_wavelength 0.71073
_diffrn_reflns_av_R_equivalents 0.0307
_diffrn_reflns_av_sigmaI/netI 0.0282
_diffrn_reflns_limit_h_max 11
_diffrn_reflns_limit_h_min -11
_diffrn_reflns_limit_k_max 41
_diffrn_reflns_limit_k_min -41
_diffrn_reflns_limit_l_max 17
_diffrn_reflns_limit_l_min -17
_diffrn_reflns_number 36596
_diffrn_reflns_theta_full 25.00
_diffrn_reflns_theta_max 25.00
_diffrn_reflns_theta_min 1.52
_diffrn_standards_decay_% 0
_diffrn_standards_number 0
_exptl_absorpt_coefficient_mu 5.484
_exptl_absorpt_correction_T_max 0.559
_exptl_absorpt_correction_T_min 0.149
_exptl_absorpt_correction_type multi-scan
_exptl_crystal_colour orange
_exptl_crystal_density_diffrn 1.889
_exptl_crystal_density_method 'not measured'
_exptl_crystal_description needle
_exptl_crystal_F_000 2752
_exptl_crystal_size_max 0.56
_exptl_crystal_size_mid 0.18
_exptl_crystal_size_min 0.12
_refine_diff_density_max 1.120
_refine_diff_density_min -0.658
_refine_diff_density_rms 0.086
_refine_ls_extinction_method none
_refine_ls_goodness_of_fit_ref 1.021
_refine_ls_hydrogen_treatment refxyz
_refine_ls_matrix_type full
_refine_ls_number_parameters 550
_refine_ls_number_reflns 8842
_refine_ls_number_restraints 0
_refine_ls_restrained_S_all 1.021
_refine_ls_R_factor_all 0.0383
_refine_ls_R_factor_gt 0.0250
_refine_ls_shift/su_max 0.002
_refine_ls_shift/su_mean 0.000
_refine_ls_structure_factor_coef Fsqd
_refine_ls_weighting_details 'calc w=1/[\s^2^(Fo^2^)+(0.0214P)^2^+6.6340P] where P=(Fo^2^+2Fc^2^)/3'
_refine_ls_weighting_scheme calc
_refine_ls_wR_factor_gt 0.0509
_refine_ls_wR_factor_ref 0.0555
_reflns_number_gt 7178
_reflns_number_total 8842
_reflns_threshold_expression I>2\s(I)
_cod_data_source_file ic050261fsi20050219_081655_4.cif
_cod_data_source_block cmpd4b
_cod_database_code 4309200

loop_
_symmetry_equiv_pos_as_xyz
'x, y, z'
'-x, y+1/2, -z+1/2'
'-x, -y, -z'
'x, -y-1/2, z-1/2'

loop_
_atom_site_label
_atom_site_type_symbol
_atom_site_fract_x
_atom_site_fract_y
_atom_site_fract_z
_atom_site_U_iso_or_equiv
_atom_site_adp_type
_atom_site_occupancy
_atom_site_symmetry_multiplicity
_atom_site_calc_flag
_atom_site_refinement_flags
_atom_site_disorder_assembly
_atom_site_disorder_group
Pd1 Pd 0.95863(3) 0.136983(8) 0.961263(18) 0.02108(7) Uani 1 1 d . . .
Br1 Br 1.04449(4) 0.097922(11) 1.09745(2) 0.02720(9) Uani 1 1 d . . .
Br2 Br 1.05189(4) 0.198760(11) 1.02477(3) 0.04013(11) Uani 1 1 d . . .
Se1 Se 0.86013(4) 0.169003(11) 0.82456(3) 0.02729(9) Uani 1 1 d . . .
N1 N 0.6779(3) 0.16013(10) 0.8210(2) 0.0342(8) Uani 1 1 d . . .
S1 S 0.60940(10) 0.12130(3) 0.83974(7) 0.0359(2) Uani 1 1 d . . .
N2 N 0.6922(3) 0.08443(9) 0.8677(2) 0.0314(8) Uani 1 1 d . . .
Se2 Se 0.87707(4) 0.079478(10) 0.88478(2) 0.02364(9) Uani 1 1 d . . .
Pd2 Pd 0.94655(3) 0.113782(8) 0.756966(18) 0.02066(7) Uani 1 1 d . . .
Br3 Br 0.99309(4) 0.155639(11) 0.62979(3) 0.03178(10) Uani 1 1 d . . .
Br4 Br 1.05082(4) 0.054902(11) 0.70135(3) 0.02950(9) Uani 1 1 d . . .
P1 P 0.58295(9) 0.06010(3) 0.20829(6) 0.0205(2) Uani 1 1 d . . .
C1 C 0.6389(3) 0.02097(10) 0.1427(2) 0.0215(8) Uani 1 1 d . . .
C2 C 0.5775(4) -0.01470(11) 0.1388(3) 0.0356(10) Uani 1 1 d . . .
H2 H 0.4984 -0.0187 0.1679 0.043 Uiso 1 1 calc R . .
C3 C 0.6309(4) -0.04435(12) 0.0928(3) 0.0438(11) Uani 1 1 d . . .
H3 H 0.5870 -0.0686 0.0895 0.053 Uiso 1 1 calc R . .
C4 C 0.7464(4) -0.03944(12) 0.0519(3) 0.0328(9) Uani 1 1 d . . .
H4 H 0.7839 -0.0603 0.0218 0.039 Uiso 1 1 calc R . .
C5 C 0.8074(4) -0.00423(12) 0.0546(3) 0.0384(10) Uani 1 1 d . . .
H5 H 0.8866 -0.0005 0.0254 0.046 Uiso 1 1 calc R . .
C6 C 0.7543(4) 0.02613(11) 0.0998(3) 0.0367(10) Uani 1 1 d . . .
H6 H 0.7972 0.0505 0.1014 0.044 Uiso 1 1 calc R . .
C7 C 0.7125(3) 0.06997(10) 0.3019(2) 0.0226(8) Uani 1 1 d . . .
C8 C 0.7912(4) 0.03988(11) 0.3415(3) 0.0281(9) Uani 1 1 d . . .
H8 H 0.7836 0.0151 0.3145 0.034 Uiso 1 1 calc R . .
C9 C 0.8808(4) 0.04635(13) 0.4207(3) 0.0357(10) Uani 1 1 d . . .
H9 H 0.9331 0.0258 0.4492 0.043 Uiso 1 1 calc R . .
C10 C 0.8942(4) 0.08267(13) 0.4582(3) 0.0382(10) Uani 1 1 d . . .
H10 H 0.9569 0.0870 0.5118 0.046 Uiso 1 1 calc R . .
C11 C 0.8176(4) 0.11260(12) 0.4186(3) 0.0352(10) Uani 1 1 d . . .
H11 H 0.8280 0.1375 0.4448 0.042 Uiso 1 1 calc R . .
C12 C 0.7254(4) 0.10653(11) 0.3407(2) 0.0286(9) Uani 1 1 d . . .
H12 H 0.6713 0.1271 0.3140 0.034 Uiso 1 1 calc R . .
C13 C 0.5542(3) 0.10339(10) 0.1412(2) 0.0222(8) Uani 1 1 d . . .
C14 C 0.6658(4) 0.12334(10) 0.1153(2) 0.0256(8) Uani 1 1 d . . .
H14 H 0.7552 0.1137 0.1316 0.031 Uiso 1 1 calc R . .
C15 C 0.6454(4) 0.15697(11) 0.0659(3) 0.0333(9) Uani 1 1 d . . .
H15 H 0.7209 0.1706 0.0482 0.040 Uiso 1 1 calc R . .
C16 C 0.5158(4) 0.17088(12) 0.0422(3) 0.0387(10) Uani 1 1 d . . .
H16 H 0.5025 0.1942 0.0090 0.046 Uiso 1 1 calc R . .
C17 C 0.4045(4) 0.15112(12) 0.0665(3) 0.0401(11) Uani 1 1 d . . .
H17 H 0.3153 0.1606 0.0490 0.048 Uiso 1 1 calc R . .
C18 C 0.4241(4) 0.11752(11) 0.1163(3) 0.0319(9) Uani 1 1 d . . .
H18 H 0.3481 0.1040 0.1336 0.038 Uiso 1 1 calc R . .
C19 C 0.4314(3) 0.04690(10) 0.2559(3) 0.0239(8) Uani 1 1 d . . .
C20 C 0.4246(4) 0.05067(11) 0.3496(3) 0.0314(9) Uani 1 1 d . . .
H20 H 0.4998 0.0606 0.3891 0.038 Uiso 1 1 calc R . .
C21 C 0.3076(4) 0.03987(12) 0.3852(3) 0.0433(11) Uani 1 1 d . . .
H21 H 0.3022 0.0427 0.4492 0.052 Uiso 1 1 calc R . .
C22 C 0.1994(4) 0.02511(12) 0.3287(3) 0.0433(12) Uani 1 1 d . . .
H22 H 0.1200 0.0175 0.3541 0.052 Uiso 1 1 calc R . .
C23 C 0.2044(4) 0.02125(11) 0.2363(3) 0.0373(10) Uani 1 1 d . . .
H23 H 0.1287 0.0110 0.1978 0.045 Uiso 1 1 calc R . .
C24 C 0.3192(4) 0.03219(11) 0.1989(3) 0.0311(9) Uani 1 1 d . . .
H24 H 0.3223 0.0298 0.1345 0.037 Uiso 1 1 calc R . .
P2 P 0.39458(9) 0.17497(3) 0.56082(7) 0.0244(2) Uani 1 1 d . . .
C25 C 0.5270(4) 0.20403(11) 0.5236(3) 0.0364(10) Uani 1 1 d . . .
C26 C 0.6349(4) 0.21486(12) 0.5886(4) 0.0510(13) Uani 1 1 d . . .
H26 H 0.6369 0.2078 0.6514 0.061 Uiso 1 1 calc R . .
C27 C 0.7408(5) 0.23646(13) 0.5593(4) 0.0600(15) Uani 1 1 d . . .
H27 H 0.8165 0.2439 0.6019 0.072 Uiso 1 1 calc R . .
C28 C 0.7332(5) 0.24648(14) 0.4695(4) 0.0576(14) Uani 1 1 d . . .
H28 H 0.8055 0.2611 0.4503 0.069 Uiso 1 1 calc R . .
C29 C 0.6273(6) 0.23678(15) 0.4050(4) 0.0663(15) Uani 1 1 d . . .
H29 H 0.6251 0.2449 0.3428 0.080 Uiso 1 1 calc R . .
C30 C 0.5210(5) 0.21443(13) 0.4326(4) 0.0499(12) Uani 1 1 d . . .
H30 H 0.4467 0.2067 0.3892 0.060 Uiso 1 1 calc R . .
C31 C 0.3397(4) 0.19678(11) 0.6614(3) 0.0322(9) Uani 1 1 d . . .
C32 C 0.3196(4) 0.17534(13) 0.7377(3) 0.0363(10) Uani 1 1 d . . .
H32 H 0.3412 0.1488 0.7389 0.044 Uiso 1 1 calc R . .
C33 C 0.2684(4) 0.19169(15) 0.8125(3) 0.0506(13) Uani 1 1 d . . .
H33 H 0.2563 0.1767 0.8650 0.061 Uiso 1 1 calc R . .
C34 C 0.2357(5) 0.22970(16) 0.8097(4) 0.0625(15) Uani 1 1 d . . .
H34 H 0.1985 0.2410 0.8600 0.075 Uiso 1 1 calc R . .
C35 C 0.2561(6) 0.25191(15) 0.7344(4) 0.0689(16) Uani 1 1 d . . .
H35 H 0.2341 0.2784 0.7339 0.083 Uiso 1 1 calc R . .
C36 C 0.3084(5) 0.23576(12) 0.6592(3) 0.0480(12) Uani 1 1 d . . .
H36 H 0.3226 0.2510 0.6074 0.058 Uiso 1 1 calc R . .
C37 C 0.4565(3) 0.12754(10) 0.5893(2) 0.0214(8) Uani 1 1 d . . .
C38 C 0.3633(4) 0.09997(10) 0.6099(2) 0.0259(8) Uani 1 1 d . . .
H38 H 0.2695 0.1060 0.6063 0.031 Uiso 1 1 calc R . .
C39 C 0.4089(4) 0.06387(11) 0.6357(3) 0.0337(9) Uani 1 1 d . . .
H39 H 0.3462 0.0451 0.6509 0.040 Uiso 1 1 calc R . .
C40 C 0.5453(4) 0.05459(11) 0.6396(3) 0.0335(9) Uani 1 1 d . . .
H40 H 0.5755 0.0295 0.6575 0.040 Uiso 1 1 calc R . .
C41 C 0.6373(4) 0.08165(11) 0.6176(2) 0.0275(9) Uani 1 1 d . . .
H41 H 0.7305 0.0751 0.6194 0.033 Uiso 1 1 calc R . .
C42 C 0.5943(4) 0.11828(10) 0.5930(2) 0.0242(8) Uani 1 1 d . . .
H42 H 0.6578 0.1371 0.5788 0.029 Uiso 1 1 calc R . .
C43 C 0.2587(4) 0.17081(10) 0.4679(2) 0.0238(8) Uani 1 1 d . . .
C44 C 0.2723(4) 0.14407(12) 0.3994(3) 0.0403(10) Uani 1 1 d . . .
H44 H 0.3493 0.1277 0.4047 0.048 Uiso 1 1 calc R . .
C45 C 0.1748(5) 0.14116(13) 0.3237(3) 0.0482(12) Uani 1 1 d . . .
H45 H 0.1848 0.1229 0.2770 0.058 Uiso 1 1 calc R . .
C46 C 0.0630(4) 0.16490(13) 0.3161(3) 0.0432(11) Uani 1 1 d . . .
H46 H -0.0035 0.1631 0.2636 0.052 Uiso 1 1 calc R . .
C47 C 0.0468(4) 0.19117(12) 0.3840(3) 0.0377(10) Uani 1 1 d . . .
H47 H -0.0313 0.2071 0.3786 0.045 Uiso 1 1 calc R . .
C48 C 0.1449(4) 0.19441(11) 0.4607(3) 0.0283(9) Uani 1 1 d . . .
H48 H 0.1341 0.2126 0.5075 0.034 Uiso 1 1 calc R . .

loop_
_atom_site_aniso_label
_atom_site_aniso_U_11
_atom_site_aniso_U_22
_atom_site_aniso_U_33
_atom_site_aniso_U_23
_atom_site_aniso_U_13
_atom_site_aniso_U_12
Pd1 0.01890(14) 0.02181(15) 0.02220(15) -0.00284(12) 0.00127(11) 0.00002(11)
Br1 0.02219(18) 0.0361(2) 0.0225(2) -0.00051(16) -0.00048(15) 0.00156(16)
Br2 0.0329(2) 0.0263(2) 0.0581(3) -0.0133(2) -0.0060(2) -0.00050(17)
Se1 0.0318(2) 0.0229(2) 0.0271(2) 0.00137(16) 0.00353(16) 0.00309(16)
N1 0.0284(18) 0.043(2) 0.0313(19) -0.0003(16) 0.0017(14) 0.0072(15)
S1 0.0235(5) 0.0510(7) 0.0327(6) -0.0030(5) 0.0011(4) -0.0012(5)
N2 0.0261(17) 0.040(2) 0.0278(18) -0.0028(15) 0.0030(14) -0.0092(15)
Se2 0.0278(2) 0.02183(19) 0.02094(19) 0.00025(15) 0.00160(15) -0.00332(15)
Pd2 0.02082(14) 0.02170(15) 0.01929(14) 0.00052(12) 0.00182(11) -0.00146(11)
Br3 0.0364(2) 0.0352(2) 0.0237(2) 0.00500(17) 0.00373(16) -0.00848(17)
Br4 0.0284(2) 0.0277(2) 0.0329(2) -0.00258(17) 0.00583(16) 0.00332(16)
P1 0.0177(4) 0.0212(5) 0.0223(5) 0.0013(4) 0.0015(4) 0.0000(4)
C1 0.0237(19) 0.025(2) 0.0162(18) 0.0041(15) 0.0028(15) 0.0011(15)
C2 0.038(2) 0.031(2) 0.041(2) -0.0091(19) 0.020(2) -0.0087(19)
C3 0.054(3) 0.030(2) 0.051(3) -0.012(2) 0.023(2) -0.012(2)
C4 0.041(2) 0.036(2) 0.022(2) -0.0060(18) 0.0047(18) 0.0075(19)
C5 0.033(2) 0.043(3) 0.042(3) 0.000(2) 0.017(2) 0.002(2)
C6 0.031(2) 0.028(2) 0.053(3) 0.000(2) 0.017(2) -0.0035(18)
C7 0.0157(17) 0.029(2) 0.023(2) 0.0020(16) 0.0040(15) -0.0029(15)
C8 0.025(2) 0.032(2) 0.028(2) 0.0015(17) 0.0050(16) 0.0056(16)
C9 0.025(2) 0.053(3) 0.029(2) 0.007(2) 0.0019(17) 0.0098(19)
C10 0.029(2) 0.061(3) 0.024(2) 0.000(2) -0.0006(17) -0.006(2)
C11 0.038(2) 0.043(3) 0.025(2) -0.0051(19) 0.0054(18) -0.013(2)
C12 0.027(2) 0.033(2) 0.026(2) 0.0017(17) 0.0030(16) -0.0031(17)
C13 0.0250(19) 0.0192(19) 0.0221(19) -0.0005(15) 0.0015(15) -0.0008(15)
C14 0.0214(19) 0.027(2) 0.029(2) 0.0011(17) 0.0049(16) 0.0033(15)
C15 0.034(2) 0.030(2) 0.038(2) 0.0084(19) 0.0151(18) -0.0008(18)
C16 0.044(3) 0.028(2) 0.044(3) 0.012(2) 0.005(2) 0.0061(19)
C17 0.029(2) 0.037(2) 0.052(3) 0.013(2) 0.000(2) 0.0064(19)
C18 0.021(2) 0.034(2) 0.039(2) 0.0061(19) 0.0011(17) -0.0039(17)
C19 0.0230(19) 0.0164(18) 0.033(2) 0.0019(16) 0.0056(16) 0.0017(15)
C20 0.038(2) 0.026(2) 0.033(2) -0.0120(18) 0.0145(18) -0.0050(18)
C21 0.051(3) 0.035(2) 0.050(3) -0.019(2) 0.032(2) -0.011(2)
C22 0.033(2) 0.029(2) 0.073(3) -0.013(2) 0.028(2) -0.0032(19)
C23 0.019(2) 0.030(2) 0.062(3) 0.007(2) 0.001(2) -0.0027(17)
C24 0.026(2) 0.034(2) 0.033(2) 0.0086(18) 0.0010(17) -0.0027(17)
P2 0.0237(5) 0.0183(5) 0.0313(6) 0.0005(4) 0.0031(4) 0.0003(4)
C25 0.031(2) 0.021(2) 0.058(3) 0.008(2) 0.005(2) 0.0017(17)
C26 0.038(3) 0.030(2) 0.082(4) 0.006(2) -0.005(2) -0.009(2)
C27 0.040(3) 0.031(3) 0.107(5) 0.006(3) -0.002(3) -0.002(2)
C28 0.041(3) 0.046(3) 0.088(4) 0.013(3) 0.019(3) 0.002(2)
C29 0.073(4) 0.052(3) 0.077(4) 0.021(3) 0.019(3) -0.007(3)
C30 0.044(3) 0.042(3) 0.065(3) 0.013(2) 0.016(2) 0.000(2)
C31 0.026(2) 0.029(2) 0.038(2) -0.0128(19) -0.0101(17) 0.0078(17)
C32 0.030(2) 0.046(3) 0.031(2) -0.008(2) -0.0027(18) 0.0112(19)
C33 0.047(3) 0.071(4) 0.030(2) -0.016(2) -0.007(2) 0.021(2)
C34 0.064(3) 0.078(4) 0.041(3) -0.027(3) -0.009(3) 0.022(3)
C35 0.087(4) 0.046(3) 0.071(4) -0.030(3) 0.000(3) 0.027(3)
C36 0.056(3) 0.035(3) 0.048(3) -0.011(2) -0.011(2) 0.010(2)
C37 0.0265(19) 0.0178(18) 0.0196(19) -0.0027(15) 0.0012(15) 0.0017(15)
C38 0.0222(19) 0.027(2) 0.029(2) -0.0006(17) 0.0043(16) -0.0015(16)
C39 0.032(2) 0.024(2) 0.046(3) 0.0080(19) 0.0071(19) -0.0035(17)
C40 0.041(2) 0.022(2) 0.037(2) 0.0059(18) 0.0031(19) 0.0062(18)
C41 0.0220(19) 0.031(2) 0.029(2) -0.0009(17) 0.0025(16) 0.0072(16)
C42 0.0239(19) 0.023(2) 0.025(2) -0.0006(16) 0.0028(15) 0.0006(15)
C43 0.029(2) 0.0194(19) 0.024(2) 0.0049(16) 0.0071(16) -0.0015(16)
C44 0.048(3) 0.040(3) 0.033(2) -0.004(2) 0.006(2) 0.010(2)
C45 0.066(3) 0.047(3) 0.031(2) -0.007(2) 0.000(2) 0.002(2)
C46 0.045(3) 0.050(3) 0.031(2) 0.006(2) -0.007(2) -0.009(2)
C47 0.030(2) 0.045(3) 0.037(2) 0.010(2) 0.0023(19) -0.0032(19)
C48 0.030(2) 0.026(2) 0.030(2) 0.0049(17) 0.0089(17) -0.0012(17)

loop_
_atom_type_symbol
_atom_type_description
_atom_type_scat_dispersion_real
_atom_type_scat_dispersion_imag
_atom_type_scat_source
C C 0.0033 0.0016 'International Tables Vol C Tables 4.2.6.8 and 6.1.1.4'
H H 0.0000 0.0000 'International Tables Vol C Tables 4.2.6.8 and 6.1.1.4'
N N 0.0061 0.0033 'International Tables Vol C Tables 4.2.6.8 and 6.1.1.4'
P P 0.1023 0.0942 'International Tables Vol C Tables 4.2.6.8 and 6.1.1.4'
S S 0.1246 0.1234 'International Tables Vol C Tables 4.2.6.8 and 6.1.1.4'
Se Se -0.0929 2.2259 'International Tables Vol C Tables 4.2.6.8 and 6.1.1.4'
Br Br -0.2901 2.4595 'International Tables Vol C Tables 4.2.6.8 and 6.1.1.4'
Pd Pd -0.9988 1.0072 'International Tables Vol C Tables 4.2.6.8 and 6.1.1.4'

loop_
_geom_angle_atom_site_label_1
_geom_angle_atom_site_label_2
_geom_angle_atom_site_label_3
_geom_angle
_geom_angle_site_symmetry_1
_geom_angle_site_symmetry_3
_geom_angle_publ_flag
Se2 Pd1 Se1 85.518(15) . . ?
Se2 Pd1 Br1 88.658(15) . . ?
Se1 Pd1 Br1 173.823(18) . . ?
Se2 Pd1 Br2 173.812(19) . . ?
Se1 Pd1 Br2 90.070(17) . . ?
Br1 Pd1 Br2 95.891(17) . . ?
Se2 Pd1 Pd2 49.914(11) . . ?
Se1 Pd1 Pd2 49.442(12) . . ?
Br1 Pd1 Pd2 127.091(14) . . ?
Br2 Pd1 Pd2 123.935(16) . . ?
N1 Se1 Pd2 104.99(10) . . ?
N1 Se1 Pd1 104.07(10) . . ?
Pd2 Se1 Pd1 80.693(15) . . ?
S1 N1 Se1 126.52(19) . . ?
N2 S1 N1 122.65(17) . . ?
S1 N2 Se2 127.04(19) . . ?
N2 Se2 Pd1 105.04(10) . . ?
N2 Se2 Pd2 103.26(10) . . ?
Pd1 Se2 Pd2 80.333(14) . . ?
Se1 Pd2 Se2 85.723(15) . . ?
Se1 Pd2 Br3 86.878(16) . . ?
Se2 Pd2 Br3 171.869(18) . . ?
Se1 Pd2 Br4 174.275(18) . . ?
Se2 Pd2 Br4 90.888(16) . . ?
Br3 Pd2 Br4 96.754(16) . . ?
Se1 Pd2 Pd1 49.865(11) . . ?
Se2 Pd2 Pd1 49.753(11) . . ?
Br3 Pd2 Pd1 126.194(15) . . ?
Br4 Pd2 Pd1 124.603(14) . . ?
C7 P1 C19 107.96(16) . . ?
C7 P1 C1 108.34(16) . . ?
C19 P1 C1 110.06(16) . . ?
C7 P1 C13 107.70(16) . . ?
C19 P1 C13 110.07(16) . . ?
C1 P1 C13 112.57(16) . . ?
C2 C1 C6 118.9(3) . . ?
C2 C1 P1 122.8(3) . . ?
C6 C1 P1 118.2(3) . . ?
C3 C2 C1 120.1(4) . . ?
C4 C3 C2 121.0(4) . . ?
C5 C4 C3 119.4(4) . . ?
C4 C5 C6 120.4(4) . . ?
C1 C6 C5 120.1(4) . . ?
C8 C7 C12 120.2(3) . . ?
C8 C7 P1 119.0(3) . . ?
C12 C7 P1 120.5(3) . . ?
C9 C8 C7 119.5(4) . . ?
C10 C9 C8 120.0(4) . . ?
C11 C10 C9 120.7(4) . . ?
C10 C11 C12 120.2(4) . . ?
C11 C12 C7 119.5(4) . . ?
C18 C13 C14 119.6(3) . . ?
C18 C13 P1 121.2(3) . . ?
C14 C13 P1 119.2(3) . . ?
C15 C14 C13 119.8(3) . . ?
C16 C15 C14 120.1(4) . . ?
C15 C16 C17 120.6(4) . . ?
C18 C17 C16 119.6(4) . . ?
C17 C18 C13 120.3(4) . . ?
C20 C19 C24 119.2(3) . . ?
C20 C19 P1 120.5(3) . . ?
C24 C19 P1 120.3(3) . . ?
C21 C20 C19 119.6(4) . . ?
C22 C21 C20 120.4(4) . . ?
C23 C22 C21 120.7(4) . . ?
C22 C23 C24 120.1(4) . . ?
C23 C24 C19 120.0(4) . . ?
C37 P2 C43 107.67(16) . . ?
C37 P2 C25 110.37(17) . . ?
C43 P2 C25 108.92(18) . . ?
C37 P2 C31 109.26(17) . . ?
C43 P2 C31 112.13(17) . . ?
C25 P2 C31 108.48(19) . . ?
C30 C25 C26 121.7(4) . . ?
C30 C25 P2 119.9(3) . . ?
C26 C25 P2 118.4(3) . . ?
C25 C26 C27 118.6(5) . . ?
C28 C27 C26 118.9(5) . . ?
C27 C28 C29 123.5(5) . . ?
C28 C29 C30 118.5(5) . . ?
C25 C30 C29 118.8(5) . . ?
C32 C31 C36 119.6(4) . . ?
C32 C31 P2 121.4(3) . . ?
C36 C31 P2 118.8(3) . . ?
C31 C32 C33 121.4(4) . . ?
C34 C33 C32 119.0(5) . . ?
C33 C34 C35 120.7(5) . . ?
C34 C35 C36 120.6(5) . . ?
C35 C36 C31 118.7(5) . . ?
C38 C37 C42 120.3(3) . . ?
C38 C37 P2 118.0(3) . . ?
C42 C37 P2 121.7(3) . . ?
C39 C38 C37 119.2(3) . . ?
C38 C39 C40 120.7(4) . . ?
C41 C40 C39 120.2(4) . . ?
C40 C41 C42 120.2(3) . . ?
C41 C42 C37 119.5(3) . . ?
C44 C43 C48 119.7(4) . . ?
C44 C43 P2 117.9(3) . . ?
C48 C43 P2 122.4(3) . . ?
C45 C44 C43 120.4(4) . . ?
C46 C45 C44 119.8(4) . . ?
C47 C46 C45 120.6(4) . . ?
C46 C47 C48 120.1(4) . . ?
C43 C48 C47 119.4(4) . . ?

loop_
_geom_bond_atom_site_label_1
_geom_bond_atom_site_label_2
_geom_bond_distance
_geom_bond_site_symmetry_2
_geom_bond_publ_flag
Pd1 Se2 2.3884(4) . ?
Pd1 Se1 2.3898(5) . ?
Pd1 Br1 2.4750(5) . ?
Pd1 Br2 2.4796(5) . ?
Pd1 Pd2 3.0847(4) . ?
Se1 N1 1.829(3) . ?
Se1 Pd2 2.3749(5) . ?
N1 S1 1.556(4) . ?
S1 N2 1.553(3) . ?
N2 Se2 1.829(3) . ?
Se2 Pd2 2.3940(4) . ?
Pd2 Br3 2.4548(5) . ?
Pd2 Br4 2.4832(5) . ?
P1 C7 1.790(3) . ?
P1 C19 1.795(3) . ?
P1 C1 1.797(4) . ?
P1 C13 1.804(3) . ?
C1 C2 1.384(5) . ?
C1 C6 1.385(5) . ?
C2 C3 1.376(5) . ?
C3 C4 1.370(5) . ?
C4 C5 1.368(5) . ?
C5 C6 1.387(5) . ?
C7 C8 1.391(5) . ?
C7 C12 1.396(5) . ?
C8 C9 1.388(5) . ?
C9 C10 1.380(6) . ?
C10 C11 1.376(6) . ?
C11 C12 1.385(5) . ?
C13 C18 1.387(5) . ?
C13 C14 1.401(5) . ?
C14 C15 1.380(5) . ?
C15 C16 1.378(5) . ?
C16 C17 1.385(6) . ?
C17 C18 1.381(5) . ?
C19 C20 1.387(5) . ?
C19 C24 1.402(5) . ?
C20 C21 1.384(5) . ?
C21 C22 1.370(6) . ?
C22 C23 1.366(6) . ?
C23 C24 1.379(5) . ?
P2 C37 1.796(3) . ?
P2 C43 1.796(4) . ?
P2 C25 1.798(4) . ?
P2 C31 1.801(4) . ?
C25 C30 1.374(6) . ?
C25 C26 1.392(6) . ?
C26 C27 1.403(6) . ?
C27 C28 1.353(7) . ?
C28 C29 1.364(7) . ?
C29 C30 1.412(6) . ?
C31 C32 1.379(6) . ?
C31 C36 1.394(6) . ?
C32 C33 1.388(6) . ?
C33 C34 1.365(7) . ?
C34 C35 1.383(7) . ?
C35 C36 1.394(7) . ?
C37 C38 1.394(5) . ?
C37 C42 1.400(5) . ?
C38 C39 1.375(5) . ?
C39 C40 1.386(5) . ?
C40 C41 1.379(5) . ?
C41 C42 1.381(5) . ?
C43 C44 1.389(5) . ?
C43 C48 1.390(5) . ?
C44 C45 1.379(6) . ?
C45 C46 1.378(6) . ?
C46 C47 1.376(6) . ?
C47 C48 1.394(5) . ?
